data_4334390
loop_
_publ_author_name
'Julia R. Khusnutdinova'
'Jia Luo'
'Nigam P. Rath'
'Liviu M. Mirica'

_publ_section_title
;
 Late First-Row Transition Metal Complexes of a Tetradentate Pyridinophane
 Ligand: Electronic Properties and Reactivity Implications
;
_journal_name_full 'Inorganic Chemistry'
_journal_page_first 3920
_journal_page_last 3932
_journal_paper_doi 10.1021/ic400260z
_journal_volume 52
_journal_year 2013
_chemical_formula_moiety '6(C24 H38 Fe N4 O2), 0.33(C12 H18 N6), 2(C H4 O), 6(C F3 O3 S)'
_chemical_formula_sum 'C156 H242 F18 Fe6 N26 O32 S6'
_chemical_formula_weight 3863.20
_chemical_name_systematic
; 
 ? 
;
_space_group_crystal_system trigonal
_space_group_IT_number 148
_space_group_name_Hall '-R 3'
_space_group_name_H-M_alt 'R -3 :H'
_symmetry_space_group_name_Hall '-R 3'
_symmetry_space_group_name_H-M 'R -3 :H'
_atom_sites_solution_hydrogens geom
_audit_creation_method SHELXL-2012
_cell_angle_alpha 90
_cell_angle_beta 90
_cell_angle_gamma 120
_cell_formula_units_Z 3
_cell_length_a 22.5337(7)
_cell_length_b 22.5337(7)
_cell_length_c 30.5300(11)
_cell_measurement_reflns_used 9901
_cell_measurement_temperature 100(2)
_cell_measurement_theta_max 27.26
_cell_measurement_theta_min 2.19
_cell_volume 13425.3(8)
_computing_cell_refinement 'Bruker SAINT'
_computing_data_collection 'Bruker APEX2'
_computing_data_reduction 'Bruker SAINT'
_computing_molecular_graphics 'Bruker SHELXTL'
_computing_publication_material 'Bruker SHELXTL'
_computing_structure_refinement 'SHELXL-2012 (Sheldrick, 2012)'
_computing_structure_solution 'SHELXS-97 (Sheldrick, 2008)'
_diffrn_ambient_temperature 100(2)
_diffrn_measured_fraction_theta_full 0.999
_diffrn_measured_fraction_theta_max 1.000
_diffrn_measurement_device_type 'Bruker APEX-II CCD'
_diffrn_measurement_method '\f and \w scans'
_diffrn_radiation_type MoK\a
_diffrn_radiation_wavelength 0.71073
_diffrn_reflns_av_R_equivalents 0.0506
_diffrn_reflns_av_unetI/netI 0.0229
_diffrn_reflns_Laue_measured_fraction_full 0.999
_diffrn_reflns_Laue_measured_fraction_max 1.000
_diffrn_reflns_limit_h_max 29
_diffrn_reflns_limit_h_min -29
_diffrn_reflns_limit_k_max 29
_diffrn_reflns_limit_k_min -29
_diffrn_reflns_limit_l_max 39
_diffrn_reflns_limit_l_min -39
_diffrn_reflns_number 98518
_diffrn_reflns_point_group_measured_fraction_full 0.999
_diffrn_reflns_point_group_measured_fraction_max 1.000
_diffrn_reflns_theta_full 25.242
_diffrn_reflns_theta_max 27.477
_diffrn_reflns_theta_min 1.694
_exptl_absorpt_coefficient_mu 0.638
_exptl_absorpt_correction_T_max 0.9343
_exptl_absorpt_correction_T_min 0.8890
_exptl_absorpt_correction_type multi-scan
_exptl_absorpt_process_details 'sadabs v2008/1'
_exptl_crystal_colour yellow
_exptl_crystal_density_diffrn 1.433
_exptl_crystal_description block
_exptl_crystal_F_000 6090
_exptl_crystal_size_max 0.189
_exptl_crystal_size_mid 0.167
_exptl_crystal_size_min 0.108
_refine_diff_density_max 1.015
_refine_diff_density_min -1.076
_refine_diff_density_rms 0.077
_refine_ls_extinction_method none
_refine_ls_goodness_of_fit_ref 1.030
_refine_ls_hydrogen_treatment constr
_refine_ls_matrix_type full
_refine_ls_number_parameters 396
_refine_ls_number_reflns 6864
_refine_ls_number_restraints 76
_refine_ls_restrained_S_all 1.036
_refine_ls_R_factor_all 0.0647
_refine_ls_R_factor_gt 0.0505
_refine_ls_shift/su_max 0.003
_refine_ls_shift/su_mean 0.000
_refine_ls_structure_factor_coef Fsqd
_refine_ls_weighting_details
; 
 w=1/[\s^2^(Fo^2^)+(0.0653P)^2^+63.2374P] 
 where P=(Fo^2^+2Fc^2^)/3 
;
_refine_ls_weighting_scheme calc
_refine_ls_wR_factor_gt 0.1289
_refine_ls_wR_factor_ref 0.1407
_reflns_Friedel_coverage 0.000
_reflns_number_gt 5550
_reflns_number_total 6864
_reflns_threshold_expression 'I > 2\s(I)'
_cod_data_source_file ic400260z_si_002_01.cif
_cod_data_source_block l19511
_cod_original_cell_volume 13425.2(10)
_cod_database_code 4334390
_shelx_space_group_comment
; 
The symmetry employed for this shelxl refinement is uniquely defined 
by the following loop, which should always be used as a source of 
symmetry information in preference to the above space-group names. 
They are only intended as comments. 
;
_shelx_estimated_absorpt_t_min 0.889
_shelx_estimated_absorpt_t_max 0.934
_shelxl_version_number 2012-6

loop_
_space_group_symop_operation_xyz
'x, y, z'
'-y, x-y, z'
'-x+y, -x, z'
'x+2/3, y+1/3, z+1/3'
'-y+2/3, x-y+1/3, z+1/3'
'-x+y+2/3, -x+1/3, z+1/3'
'x+1/3, y+2/3, z+2/3'
'-y+1/3, x-y+2/3, z+2/3'
'-x+y+1/3, -x+2/3, z+2/3'
'-x, -y, -z'
'y, -x+y, -z'
'x-y, x, -z'
'-x+2/3, -y+1/3, -z+1/3'
'y+2/3, -x+y+1/3, -z+1/3'
'x-y+2/3, x+1/3, -z+1/3'
'-x+1/3, -y+2/3, -z+2/3'
'y+1/3, -x+y+2/3, -z+2/3'
'x-y+1/3, x+2/3, -z+2/3'

loop_
_atom_site_label
_atom_site_type_symbol
_atom_site_fract_x
_atom_site_fract_y
_atom_site_fract_z
_atom_site_U_iso_or_equiv
_atom_site_adp_type
_atom_site_occupancy
_atom_site_site_symmetry_order
_atom_site_calc_flag
_atom_site_refinement_flags_posn
_atom_site_refinement_flags_adp
_atom_site_refinement_flags_occupancy
_atom_site_disorder_assembly
_atom_site_disorder_group
Fe1 Fe 0.20230(2) 0.94605(2) 0.15472(2) 0.02467(12) Uani 1 1 d . U . . .
O1 O 0.16262(10) 1.00146(10) 0.15865(6) 0.0304(4) Uani 1 1 d . . . . .
O2 O 0.12323(10) 0.86173(11) 0.14654(6) 0.0363(4) Uani 1 1 d . U . . .
N1 N 0.29858(11) 1.03624(11) 0.16150(7) 0.0250(4) Uani 1 1 d . . . . .
N2 N 0.26628(12) 0.90127(11) 0.15423(7) 0.0284(5) Uani 1 1 d . . . . .
N3 N 0.23314(11) 0.94988(11) 0.22753(7) 0.0253(4) Uani 1 1 d . . . . .
N4 N 0.25038(12) 0.96365(11) 0.08424(7) 0.0301(5) Uani 1 1 d . . . . .
C1 C 0.34008(14) 1.06483(13) 0.12721(8) 0.0277(5) Uani 1 1 d . . . . .
C2 C 0.39842(14) 1.12886(14) 0.13069(9) 0.0326(6) Uani 1 1 d . . . . .
H2 H 0.4273 1.1496 0.1061 0.039 Uiso 1 1 calc R U . . .
C3 C 0.41370(15) 1.16217(14) 0.17106(10) 0.0350(6) Uani 1 1 d . . . . .
H3 H 0.4525 1.2067 0.1741 0.042 Uiso 1 1 calc R U . . .
C4 C 0.37155(15) 1.12965(14) 0.20692(9) 0.0307(6) Uani 1 1 d . . . . .
H4 H 0.3824 1.1507 0.2350 0.037 Uiso 1 1 calc R U . . .
C5 C 0.31383(13) 1.06639(13) 0.20100(8) 0.0251(5) Uani 1 1 d . . . . .
C6 C 0.26375(14) 1.02498(13) 0.23682(8) 0.0268(5) Uani 1 1 d . . . . .
H6A H 0.2877 1.0361 0.2654 0.032 Uiso 1 1 calc R U . . .
H6B H 0.2270 1.0368 0.2384 0.032 Uiso 1 1 calc R U . . .
C7 C 0.28867(14) 0.93203(14) 0.23081(8) 0.0288(5) Uani 1 1 d . . . . .
H7A H 0.2811 0.9042 0.2575 0.035 Uiso 1 1 calc R U . . .
H7B H 0.3333 0.9748 0.2341 0.035 Uiso 1 1 calc R U . . .
C8 C 0.29234(15) 0.89280(15) 0.19164(9) 0.0317(6) Uani 1 1 d . . . . .
C9 C 0.32656(19) 0.85598(19) 0.19215(11) 0.0459(8) Uani 1 1 d . . . . .
H9 H 0.3434 0.8483 0.2188 0.055 Uiso 1 1 calc R U . . .
C10 C 0.3356(2) 0.8306(2) 0.15298(12) 0.0567(10) Uani 1 1 d . . . . .
H10 H 0.3578 0.8042 0.1527 0.068 Uiso 1 1 calc R U . . .
C11 C 0.31233(18) 0.84397(19) 0.11396(11) 0.0475(8) Uani 1 1 d . . . . .
H11 H 0.3205 0.8290 0.0867 0.057 Uiso 1 1 calc R U . . .
C12 C 0.27718(15) 0.87935(15) 0.11576(9) 0.0335(6) Uani 1 1 d . . . . .
C13 C 0.24974(16) 0.89803(14) 0.07627(8) 0.0325(6) Uani 1 1 d . . . . .
H13A H 0.2783 0.9029 0.0504 0.039 Uiso 1 1 calc R U . . .
H13B H 0.2023 0.8611 0.0702 0.039 Uiso 1 1 calc R U . . .
C14 C 0.32373(15) 1.02054(15) 0.08687(9) 0.0365(7) Uani 1 1 d . . . . .
H14A H 0.3343 1.0499 0.0606 0.044 Uiso 1 1 calc R U . . .
H14B H 0.3539 1.0003 0.0863 0.044 Uiso 1 1 calc R U . . .
C15 C 0.17440(15) 0.90580(15) 0.25919(8) 0.0313(6) Uani 1 1 d . . . . .
C16 C 0.19632(17) 0.92457(16) 0.30716(9) 0.0375(7) Uani 1 1 d . . . . .
H16A H 0.2380 0.9223 0.3127 0.056 Uiso 1 1 calc R U . . .
H16B H 0.1596 0.8922 0.3265 0.056 Uiso 1 1 calc R U . . .
H16C H 0.2054 0.9711 0.3130 0.056 Uiso 1 1 calc R U . . .
C17 C 0.11322(15) 0.91556(16) 0.24950(10) 0.0373(7) Uani 1 1 d . . . . .
H17A H 0.1275 0.9643 0.2518 0.056 Uiso 1 1 calc R U . . .
H17B H 0.0766 0.8893 0.2707 0.056 Uiso 1 1 calc R U . . .
H17C H 0.0964 0.8993 0.2198 0.056 Uiso 1 1 calc R U . . .
C18 C 0.15143(17) 0.83016(15) 0.25126(10) 0.0385(7) Uani 1 1 d . . . . .
H18A H 0.1423 0.8198 0.2200 0.058 Uiso 1 1 calc R U . . .
H18B H 0.1096 0.8013 0.2680 0.058 Uiso 1 1 calc R U . . .
H18C H 0.1877 0.8210 0.2607 0.058 Uiso 1 1 calc R U . . .
C19 C 0.21140(17) 0.97769(15) 0.04835(9) 0.0360(7) Uani 1 1 d . . . . .
C20 C 0.13523(17) 0.92349(16) 0.05023(10) 0.0400(7) Uani 1 1 d . . . . .
H20A H 0.1294 0.8786 0.0428 0.060 Uiso 1 1 calc R U . . .
H20B H 0.1098 0.9353 0.0292 0.060 Uiso 1 1 calc R U . . .
H20C H 0.1177 0.9220 0.0798 0.060 Uiso 1 1 calc R U . . .
C21 C 0.2391(2) 0.97631(17) 0.00218(9) 0.0476(9) Uani 1 1 d . . . . .
H21A H 0.2885 1.0085 0.0012 0.071 Uiso 1 1 calc R U . . .
H21B H 0.2159 0.9895 -0.0197 0.071 Uiso 1 1 calc R U . . .
H21C H 0.2302 0.9300 -0.0042 0.071 Uiso 1 1 calc R U . . .
C22 C 0.21959(19) 1.04817(16) 0.05698(9) 0.0432(8) Uani 1 1 d . . . . .
H22A H 0.2092 1.0514 0.0878 0.065 Uiso 1 1 calc R U . . .
H22B H 0.1880 1.0546 0.0382 0.065 Uiso 1 1 calc R U . . .
H22C H 0.2668 1.0837 0.0506 0.065 Uiso 1 1 calc R U . . .
C23 C 0.09468(17) 0.98602(18) 0.15517(11) 0.0438(7) Uani 1 1 d . . . . .
H23A H 0.0655 0.9373 0.1482 0.066 Uiso 1 1 calc R U . . .
H23B H 0.0908 1.0138 0.1319 0.066 Uiso 1 1 calc R U . . .
H23C H 0.0799 0.9961 0.1830 0.066 Uiso 1 1 calc R U . . .
C24 C 0.10045(17) 0.79784(16) 0.13476(11) 0.0433(7) Uani 1 1 d . U . . .
H24A H 0.0786 0.7898 0.1059 0.065 Uiso 1 1 calc R U . . .
H24B H 0.0670 0.7670 0.1563 0.065 Uiso 1 1 calc R U . . .
H24C H 0.1388 0.7891 0.1332 0.065 Uiso 1 1 calc R U . . .
S1 S 0.43410(3) 1.16747(4) -0.00347(2) 0.02835(16) Uani 1 1 d . . . . .
F1 F 0.52529(12) 1.29784(10) -0.00807(8) 0.0619(6) Uani 1 1 d . . . . .
F2 F 0.52996(13) 1.24794(11) 0.05143(8) 0.0691(7) Uani 1 1 d . . . . .
F3 F 0.56758(11) 1.23077(13) -0.00881(11) 0.0805(9) Uani 1 1 d . . . . .
O3 O 0.43847(11) 1.10952(10) 0.01247(7) 0.0374(5) Uani 1 1 d . . . . .
O4 O 0.38998(13) 1.18427(14) 0.02109(8) 0.0503(6) Uani 1 1 d . . . . .
O5 O 0.42785(13) 1.16952(13) -0.05023(7) 0.0461(6) Uani 1 1 d . . . . .
C25 C 0.51862(18) 1.23956(16) 0.00828(13) 0.0458(8) Uani 1 1 d . . . . .
N1S N 0.316(2) 0.6777(18) 0.1661(4) 0.116(8) Uani 0.3333 1 d D U P A -1
C1S C 0.325(2) 0.6728(12) 0.1277(4) 0.116(8) Uani 0.3333 1 d D U P A -1
C2S C 0.3340(9) 0.6396(7) 0.0881(3) 0.062(3) Uani 0.3333 1 d D U P A -1
H2S1 H 0.3825 0.6539 0.0847 0.092 Uiso 0.3333 1 calc R U P A -1
H2S2 H 0.3181 0.6534 0.0622 0.092 Uiso 0.3333 1 calc R U P A -1
H2S3 H 0.3072 0.5897 0.0914 0.092 Uiso 0.3333 1 calc R U P A -1
O2S O 0.0000 1.0000 0.0519(7) 0.188(8) Uani 0.5001 3 d DS TU P B 1
O2S' O 0.0000 1.0000 0.0000 0.223(8) Uani 1 6 d DS TU P B 2
C3S C -0.0546(17) 1.0122(13) 0.0278(6) 0.176(8) Uani 0.3333 1 d D U P . .

loop_
_atom_site_aniso_label
_atom_site_aniso_U_11
_atom_site_aniso_U_22
_atom_site_aniso_U_33
_atom_site_aniso_U_23
_atom_site_aniso_U_13
_atom_site_aniso_U_12
Fe1 0.0277(2) 0.02192(19) 0.01584(18) 0.00021(13) 0.00065(13) 0.00601(15)
O1 0.0336(10) 0.0312(10) 0.0244(9) 0.0010(7) 0.0005(8) 0.0146(8)
O2 0.0265(9) 0.0384(8) 0.0279(10) -0.0010(8) 0.0003(8) 0.0040(5)
N1 0.0285(11) 0.0223(10) 0.0175(10) -0.0003(8) 0.0011(8) 0.0077(9)
N2 0.0334(12) 0.0262(11) 0.0193(10) -0.0007(8) 0.0035(9) 0.0101(9)
N3 0.0297(11) 0.0255(11) 0.0171(10) 0.0015(8) 0.0033(8) 0.0112(9)
N4 0.0369(12) 0.0241(11) 0.0164(10) -0.0012(8) 0.0018(9) 0.0057(10)
C1 0.0297(13) 0.0259(13) 0.0209(12) 0.0012(10) 0.0014(10) 0.0089(11)
C2 0.0293(14) 0.0289(14) 0.0282(14) 0.0054(11) 0.0027(11) 0.0059(11)
C3 0.0324(14) 0.0249(13) 0.0334(15) 0.0006(11) -0.0046(11) 0.0037(11)
C4 0.0360(14) 0.0249(13) 0.0245(13) -0.0043(10) -0.0063(11) 0.0102(11)
C5 0.0313(13) 0.0237(12) 0.0189(11) -0.0012(9) -0.0005(10) 0.0126(11)
C6 0.0340(14) 0.0268(13) 0.0161(11) -0.0020(9) -0.0009(10) 0.0125(11)
C7 0.0335(14) 0.0319(13) 0.0209(12) 0.0011(10) -0.0005(10) 0.0164(12)
C8 0.0359(14) 0.0323(14) 0.0252(13) -0.0034(11) 0.0004(11) 0.0159(12)
C9 0.057(2) 0.059(2) 0.0362(16) -0.0130(15) -0.0120(15) 0.0405(18)
C10 0.067(2) 0.079(3) 0.049(2) -0.0254(19) -0.0157(18) 0.055(2)
C11 0.053(2) 0.064(2) 0.0340(16) -0.0188(15) -0.0038(14) 0.0354(18)
C12 0.0347(15) 0.0351(15) 0.0243(13) -0.0052(11) 0.0038(11) 0.0126(12)
C13 0.0415(15) 0.0312(14) 0.0175(12) -0.0035(10) 0.0030(11) 0.0128(12)
C14 0.0367(15) 0.0311(14) 0.0221(13) -0.0018(11) 0.0084(11) 0.0022(12)
C15 0.0366(14) 0.0328(14) 0.0187(12) 0.0067(10) 0.0076(10) 0.0129(12)
C16 0.0511(18) 0.0415(16) 0.0187(13) 0.0050(11) 0.0085(12) 0.0223(14)
C17 0.0329(15) 0.0428(16) 0.0284(14) 0.0077(12) 0.0110(11) 0.0131(13)
C18 0.0473(17) 0.0299(14) 0.0270(14) 0.0066(11) 0.0087(12) 0.0107(13)
C19 0.0527(18) 0.0305(14) 0.0156(12) -0.0002(10) -0.0011(11) 0.0138(13)
C20 0.0524(19) 0.0361(15) 0.0244(14) -0.0041(11) -0.0113(13) 0.0169(14)
C21 0.073(2) 0.0397(17) 0.0159(13) -0.0015(12) 0.0007(14) 0.0178(17)
C22 0.067(2) 0.0334(15) 0.0206(13) 0.0005(11) -0.0047(13) 0.0184(15)
C23 0.0433(18) 0.0467(18) 0.0445(18) -0.0004(14) -0.0012(14) 0.0248(15)
C24 0.0408(17) 0.0361(11) 0.0394(17) 0.0082(12) 0.0113(13) 0.0091(13)
S1 0.0323(3) 0.0336(3) 0.0219(3) 0.0038(2) 0.0015(2) 0.0185(3)
F1 0.0633(14) 0.0327(10) 0.0851(17) 0.0164(10) -0.0001(12) 0.0206(10)
F2 0.0803(16) 0.0461(12) 0.0749(16) -0.0128(11) -0.0438(13) 0.0272(12)
F3 0.0398(12) 0.0646(15) 0.139(3) 0.0377(16) 0.0271(14) 0.0273(11)
O3 0.0405(11) 0.0305(10) 0.0392(11) 0.0094(9) -0.0011(9) 0.0163(9)
O4 0.0564(15) 0.0721(17) 0.0399(12) 0.0101(11) 0.0149(11) 0.0452(14)
O5 0.0717(16) 0.0589(15) 0.0241(10) -0.0018(9) -0.0057(10) 0.0450(13)
C25 0.0439(18) 0.0310(15) 0.061(2) 0.0082(14) -0.0025(16) 0.0173(14)
N1S 0.16(2) 0.056(10) 0.070(4) -0.010(6) 0.008(8) 0.003(7)
C1S 0.16(2) 0.056(10) 0.070(4) -0.010(6) 0.008(8) 0.003(7)
C2S 0.061(6) 0.072(10) 0.048(5) 0.010(5) -0.002(6) 0.030(9)
O2S 0.223(12) 0.223(12) 0.118(15) 0.000 0.000 0.111(6)
O2S' 0.219(11) 0.219(11) 0.231(19) 0.000 0.000 0.109(5)
C3S 0.196(18) 0.087(12) 0.26(2) 0.002(15) -0.002(13) 0.081(13)

loop_
_atom_type_symbol
_atom_type_description
_atom_type_scat_dispersion_real
_atom_type_scat_dispersion_imag
_atom_type_scat_source
C C 0.0033 0.0016 'International Tables Vol C Tables 4.2.6.8 and 6.1.1.4'
H H 0.0000 0.0000 'International Tables Vol C Tables 4.2.6.8 and 6.1.1.4'
N N 0.0061 0.0033 'International Tables Vol C Tables 4.2.6.8 and 6.1.1.4'
O O 0.0106 0.0060 'International Tables Vol C Tables 4.2.6.8 and 6.1.1.4'
F F 0.0171 0.0103 'International Tables Vol C Tables 4.2.6.8 and 6.1.1.4'
S S 0.1246 0.1234 'International Tables Vol C Tables 4.2.6.8 and 6.1.1.4'
Fe Fe 0.3463 0.8444 'International Tables Vol C Tables 4.2.6.8 and 6.1.1.4'

loop_
_geom_angle_atom_site_label_1
_geom_angle_atom_site_label_2
_geom_angle_atom_site_label_3
_geom_angle
_geom_angle_site_symmetry_1
_geom_angle_site_symmetry_3
O2 Fe1 O1 99.05(9) . .
O2 Fe1 N1 173.28(10) . .
O1 Fe1 N1 87.44(9) . .
O2 Fe1 N2 92.55(10) . .
O1 Fe1 N2 168.26(9) . .
N1 Fe1 N2 81.02(9) . .
O2 Fe1 N3 106.43(8) . .
O1 Fe1 N3 98.53(8) . .
N1 Fe1 N3 74.09(8) . .
N2 Fe1 N3 76.31(8) . .
O2 Fe1 N4 100.06(8) . .
O1 Fe1 N4 106.27(8) . .
N1 Fe1 N4 76.27(8) . .
N2 Fe1 N4 73.15(9) . .
N3 Fe1 N4 140.08(8) . .
C23 O1 Fe1 131.39(19) . .
C24 O2 Fe1 143.7(2) . .
C1 N1 C5 121.3(2) . .
C1 N1 Fe1 121.44(17) . .
C5 N1 Fe1 117.03(17) . .
C8 N2 C12 121.2(3) . .
C8 N2 Fe1 120.60(18) . .
C12 N2 Fe1 118.1(2) . .
C7 N3 C6 108.4(2) . .
C7 N3 C15 110.5(2) . .
C6 N3 C15 111.8(2) . .
C7 N3 Fe1 109.24(15) . .
C6 N3 Fe1 100.57(14) . .
C15 N3 Fe1 115.73(16) . .
C13 N4 C14 108.4(2) . .
C13 N4 C19 111.4(2) . .
C14 N4 C19 111.2(2) . .
C13 N4 Fe1 101.93(15) . .
C14 N4 Fe1 108.19(15) . .
C19 N4 Fe1 115.19(18) . .
N1 C1 C2 120.8(2) . .
N1 C1 C14 116.1(2) . .
C2 C1 C14 122.7(2) . .
C1 C2 C3 118.6(3) . .
C1 C2 H2 120.7 . .
C3 C2 H2 120.7 . .
C4 C3 C2 119.5(3) . .
C4 C3 H3 120.3 . .
C2 C3 H3 120.3 . .
C5 C4 C3 118.9(2) . .
C5 C4 H4 120.6 . .
C3 C4 H4 120.6 . .
N1 C5 C4 120.8(2) . .
N1 C5 C6 114.5(2) . .
C4 C5 C6 124.8(2) . .
N3 C6 C5 109.8(2) . .
N3 C6 H6A 109.7 . .
C5 C6 H6A 109.7 . .
N3 C6 H6B 109.7 . .
C5 C6 H6B 109.7 . .
H6A C6 H6B 108.2 . .
N3 C7 C8 113.6(2) . .
N3 C7 H7A 108.8 . .
C8 C7 H7A 108.8 . .
N3 C7 H7B 108.8 . .
C8 C7 H7B 108.8 . .
H7A C7 H7B 107.7 . .
N2 C8 C9 120.6(3) . .
N2 C8 C7 115.7(2) . .
C9 C8 C7 123.3(3) . .
C10 C9 C8 118.6(3) . .
C10 C9 H9 120.7 . .
C8 C9 H9 120.7 . .
C9 C10 C11 120.0(3) . .
C9 C10 H10 120.0 . .
C11 C10 H10 120.0 . .
C12 C11 C10 118.6(3) . .
C12 C11 H11 120.7 . .
C10 C11 H11 120.7 . .
N2 C12 C11 120.7(3) . .
N2 C12 C13 114.9(3) . .
C11 C12 C13 124.4(3) . .
N4 C13 C12 110.1(2) . .
N4 C13 H13A 109.6 . .
C12 C13 H13A 109.6 . .
N4 C13 H13B 109.6 . .
C12 C13 H13B 109.6 . .
H13A C13 H13B 108.1 . .
N4 C14 C1 114.1(2) . .
N4 C14 H14A 108.7 . .
C1 C14 H14A 108.7 . .
N4 C14 H14B 108.7 . .
C1 C14 H14B 108.7 . .
H14A C14 H14B 107.6 . .
C17 C15 C18 107.6(3) . .
C17 C15 N3 109.4(2) . .
C18 C15 N3 108.8(2) . .
C17 C15 C16 109.5(2) . .
C18 C15 C16 109.9(2) . .
N3 C15 C16 111.6(2) . .
C15 C16 H16A 109.5 . .
C15 C16 H16B 109.5 . .
H16A C16 H16B 109.5 . .
C15 C16 H16C 109.5 . .
H16A C16 H16C 109.5 . .
H16B C16 H16C 109.5 . .
C15 C17 H17A 109.5 . .
C15 C17 H17B 109.5 . .
H17A C17 H17B 109.5 . .
C15 C17 H17C 109.5 . .
H17A C17 H17C 109.5 . .
H17B C17 H17C 109.5 . .
C15 C18 H18A 109.5 . .
C15 C18 H18B 109.5 . .
H18A C18 H18B 109.5 . .
C15 C18 H18C 109.5 . .
H18A C18 H18C 109.5 . .
H18B C18 H18C 109.5 . .
C22 C19 C20 109.1(3) . .
C22 C19 N4 107.9(2) . .
C20 C19 N4 109.8(2) . .
C22 C19 C21 109.7(2) . .
C20 C19 C21 108.7(2) . .
N4 C19 C21 111.6(3) . .
C19 C20 H20A 109.5 . .
C19 C20 H20B 109.5 . .
H20A C20 H20B 109.5 . .
C19 C20 H20C 109.5 . .
H20A C20 H20C 109.5 . .
H20B C20 H20C 109.5 . .
C19 C21 H21A 109.5 . .
C19 C21 H21B 109.5 . .
H21A C21 H21B 109.5 . .
C19 C21 H21C 109.5 . .
H21A C21 H21C 109.5 . .
H21B C21 H21C 109.5 . .
C19 C22 H22A 109.5 . .
C19 C22 H22B 109.5 . .
H22A C22 H22B 109.5 . .
C19 C22 H22C 109.5 . .
H22A C22 H22C 109.5 . .
H22B C22 H22C 109.5 . .
O1 C23 H23A 109.5 . .
O1 C23 H23B 109.5 . .
H23A C23 H23B 109.5 . .
O1 C23 H23C 109.5 . .
H23A C23 H23C 109.5 . .
H23B C23 H23C 109.5 . .
O2 C24 H24A 109.5 . .
O2 C24 H24B 109.5 . .
H24A C24 H24B 109.5 . .
O2 C24 H24C 109.5 . .
H24A C24 H24C 109.5 . .
H24B C24 H24C 109.5 . .
O5 S1 O4 114.67(14) . .
O5 S1 O3 114.59(14) . .
O4 S1 O3 115.55(14) . .
O5 S1 C25 104.07(16) . .
O4 S1 C25 102.43(17) . .
O3 S1 C25 103.14(14) . .
F3 C25 F2 107.2(3) . .
F3 C25 F1 107.9(3) . .
F2 C25 F1 108.0(3) . .
F3 C25 S1 111.6(3) . .
F2 C25 S1 111.2(2) . .
F1 C25 S1 110.9(2) . .
N1S C1S C2S 155(2) . .
C1S C2S H2S1 109.5 . .
C1S C2S H2S2 109.5 . .
H2S1 C2S H2S2 109.5 . .
C1S C2S H2S3 109.5 . .
H2S1 C2S H2S3 109.5 . .
H2S2 C2S H2S3 109.5 . .
C3S O2S C3S 99.9(13) 2_675 3_465
C3S O2S C3S 99.9(13) 2_675 .
C3S O2S C3S 99.9(13) 3_465 .
C3S O2S' C3S 84.7(11) . 12_665
C3S O2S' C3S 95.3(11) . 3_465
C3S O2S' C3S 180(3) 12_665 3_465
C3S O2S' C3S 180.0 . 10_575
C3S O2S' C3S 95.3(11) 12_665 10_575
C3S O2S' C3S 84.7(11) 3_465 10_575
C3S O2S' C3S 84.7(11) . 11_455
C3S O2S' C3S 95.3(11) 12_665 11_455
C3S O2S' C3S 84.7(11) 3_465 11_455
C3S O2S' C3S 95.3(11) 10_575 11_455
C3S O2S' C3S 95.3(11) . 2_675
C3S O2S' C3S 84.7(11) 12_665 2_675
C3S O2S' C3S 95.3(11) 3_465 2_675
C3S O2S' C3S 84.7(11) 10_575 2_675
C3S O2S' C3S 180.0(12) 11_455 2_675

loop_
_geom_bond_atom_site_label_1
_geom_bond_atom_site_label_2
_geom_bond_distance
_geom_bond_site_symmetry_2
Fe1 O2 1.861(2) .
Fe1 O1 1.868(2) .
Fe1 N1 2.115(2) .
Fe1 N2 2.134(2) .
Fe1 N3 2.318(2) .
Fe1 N4 2.352(2) .
O1 C23 1.394(4) .
O2 C24 1.314(4) .
N1 C1 1.335(3) .
N1 C5 1.342(3) .
N2 C8 1.341(4) .
N2 C12 1.344(3) .
N3 C7 1.497(3) .
N3 C6 1.501(3) .
N3 C15 1.536(3) .
N4 C13 1.492(4) .
N4 C14 1.504(4) .
N4 C19 1.533(4) .
C1 C2 1.387(4) .
C1 C14 1.510(4) .
C2 C3 1.394(4) .
C2 H2 0.9500 .
C3 C4 1.393(4) .
C3 H3 0.9500 .
C4 C5 1.379(4) .
C4 H4 0.9500 .
C5 C6 1.512(3) .
C6 H6A 0.9900 .
C6 H6B 0.9900 .
C7 C8 1.514(4) .
C7 H7A 0.9900 .
C7 H7B 0.9900 .
C8 C9 1.387(4) .
C9 C10 1.384(5) .
C9 H9 0.9500 .
C10 C11 1.394(5) .
C10 H10 0.9500 .
C11 C12 1.377(5) .
C11 H11 0.9500 .
C12 C13 1.508(4) .
C13 H13A 0.9900 .
C13 H13B 0.9900 .
C14 H14A 0.9900 .
C14 H14B 0.9900 .
C15 C17 1.529(4) .
C15 C18 1.533(4) .
C15 C16 1.536(4) .
C16 H16A 0.9800 .
C16 H16B 0.9800 .
C16 H16C 0.9800 .
C17 H17A 0.9800 .
C17 H17B 0.9800 .
C17 H17C 0.9800 .
C18 H18A 0.9800 .
C18 H18B 0.9800 .
C18 H18C 0.9800 .
C19 C22 1.527(4) .
C19 C20 1.531(4) .
C19 C21 1.548(4) .
C20 H20A 0.9800 .
C20 H20B 0.9800 .
C20 H20C 0.9800 .
C21 H21A 0.9800 .
C21 H21B 0.9800 .
C21 H21C 0.9800 .
C22 H22A 0.9800 .
C22 H22B 0.9800 .
C22 H22C 0.9800 .
C23 H23A 0.9800 .
C23 H23B 0.9800 .
C23 H23C 0.9800 .
C24 H24A 0.9800 .
C24 H24B 0.9800 .
C24 H24C 0.9800 .
S1 O5 1.437(2) .
S1 O4 1.439(2) .
S1 O3 1.442(2) .
S1 C25 1.817(3) .
F1 C25 1.341(4) .
F2 C25 1.337(4) .
F3 C25 1.322(4) .
N1S C1S 1.201(5) .
C1S C2S 1.487(5) .
C2S H2S1 0.9800 .
C2S H2S2 0.9800 .
C2S H2S3 0.9800 .
O2S C3S 1.57(3) 2_675
O2S C3S 1.57(3) 3_465
O2S C3S 1.57(3) .
O2S' C3S 1.63(3) .
O2S' C3S 1.63(3) 12_665
O2S' C3S 1.63(3) 3_465
O2S' C3S 1.63(3) 10_575
O2S' C3S 1.63(3) 11_455
O2S' C3S 1.63(3) 2_675

loop_
_geom_hbond_atom_site_label_D
_geom_hbond_atom_site_label_H
_geom_hbond_atom_site_label_A
_geom_hbond_distance_DH
_geom_hbond_distance_HA
_geom_hbond_distance_DA
_geom_hbond_angle_DHA
_geom_hbond_site_symmetry_A
C13 H13B O5 0.99 2.48 3.154(4) 124.7 11_455
C14 H14A O3 0.99 2.51 3.268(3) 132.8 .
C23 H23A O2 0.98 2.61 3.183(4) 117.5 .

loop_
_geom_torsion_atom_site_label_1
_geom_torsion_atom_site_label_2
_geom_torsion_atom_site_label_3
_geom_torsion_atom_site_label_4
_geom_torsion
_geom_torsion_site_symmetry_1
O2 Fe1 O1 C23 -1.9(3) .
N1 Fe1 O1 C23 176.3(3) .
N2 Fe1 O1 C23 -173.1(4) .
N3 Fe1 O1 C23 -110.2(3) .
N4 Fe1 O1 C23 101.4(3) .
O1 Fe1 O2 C24 166.1(3) .
N2 Fe1 O2 C24 -15.6(4) .
N3 Fe1 O2 C24 -92.1(3) .
N4 Fe1 O2 C24 57.7(4) .
C5 N1 C1 C2 -4.0(4) .
Fe1 N1 C1 C2 170.8(2) .
C5 N1 C1 C14 169.8(3) .
Fe1 N1 C1 C14 -15.5(3) .
N1 C1 C2 C3 1.4(4) .
C14 C1 C2 C3 -171.9(3) .
C1 C2 C3 C4 2.0(5) .
C2 C3 C4 C5 -2.9(4) .
C1 N1 C5 C4 3.0(4) .
Fe1 N1 C5 C4 -172.0(2) .
C1 N1 C5 C6 -176.2(2) .
Fe1 N1 C5 C6 8.8(3) .
C3 C4 C5 N1 0.5(4) .
C3 C4 C5 C6 179.6(3) .
C7 N3 C6 C5 66.3(3) .
C15 N3 C6 C5 -171.7(2) .
Fe1 N3 C6 C5 -48.3(2) .
N1 C5 C6 N3 30.4(3) .
C4 C5 C6 N3 -148.8(3) .
C6 N3 C7 C8 -129.5(2) .
C15 N3 C7 C8 107.7(2) .
Fe1 N3 C7 C8 -20.8(3) .
C12 N2 C8 C9 -5.4(4) .
Fe1 N2 C8 C9 171.7(2) .
C12 N2 C8 C7 168.1(2) .
Fe1 N2 C8 C7 -14.8(3) .
N3 C7 C8 N2 24.0(3) .
N3 C7 C8 C9 -162.7(3) .
N2 C8 C9 C10 2.6(5) .
C7 C8 C9 C10 -170.4(3) .
C8 C9 C10 C11 1.8(6) .
C9 C10 C11 C12 -3.4(6) .
C8 N2 C12 C11 3.7(4) .
Fe1 N2 C12 C11 -173.5(2) .
C8 N2 C12 C13 -175.0(2) .
Fe1 N2 C12 C13 7.8(3) .
C10 C11 C12 N2 0.8(5) .
C10 C11 C12 C13 179.3(3) .
C14 N4 C13 C12 67.4(3) .
C19 N4 C13 C12 -170.0(2) .
Fe1 N4 C13 C12 -46.6(2) .
N2 C12 C13 N4 29.8(3) .
C11 C12 C13 N4 -148.8(3) .
C13 N4 C14 C1 -128.4(3) .
C19 N4 C14 C1 108.8(3) .
Fe1 N4 C14 C1 -18.6(3) .
N1 C1 C14 N4 23.0(4) .
C2 C1 C14 N4 -163.4(3) .
C7 N3 C15 C17 -169.9(2) .
C6 N3 C15 C17 69.3(3) .
Fe1 N3 C15 C17 -45.1(3) .
C7 N3 C15 C18 -52.6(3) .
C6 N3 C15 C18 -173.5(2) .
Fe1 N3 C15 C18 72.2(2) .
C7 N3 C15 C16 68.8(3) .
C6 N3 C15 C16 -52.1(3) .
Fe1 N3 C15 C16 -166.43(19) .
C13 N4 C19 C22 -175.4(2) .
C14 N4 C19 C22 -54.4(3) .
Fe1 N4 C19 C22 69.1(3) .
C13 N4 C19 C20 65.8(3) .
C14 N4 C19 C20 -173.2(2) .
Fe1 N4 C19 C20 -49.7(3) .
C13 N4 C19 C21 -54.8(3) .
C14 N4 C19 C21 66.2(3) .
Fe1 N4 C19 C21 -170.26(19) .
O5 S1 C25 F3 -65.5(3) .
O4 S1 C25 F3 174.8(2) .
O3 S1 C25 F3 54.5(3) .
O5 S1 C25 F2 174.9(2) .
O4 S1 C25 F2 55.2(3) .
O3 S1 C25 F2 -65.2(3) .
O5 S1 C25 F1 54.8(3) .
O4 S1 C25 F1 -64.9(3) .
O3 S1 C25 F1 174.7(3) .
C3S O2S C3S O2S' -51.0(9) 2_675
C3S O2S C3S O2S' 51.0(9) 3_465
C3S O2S' C3S O2S 132.1(7) 12_665
C3S O2S' C3S O2S -47.9(7) 3_465
C3S O2S' C3S O2S -132.1(7) 11_455
C3S O2S' C3S O2S 47.9(7) 2_675
